data_7044681
loop_
_publ_author_name
'Xiao, Ying-Hui'
'Deng, Zhaopeng'
'Zhu, Zhi-Biao'
'Huo, Li-Hua'
'Gao, Shan'

_publ_section_title
;
 Rare Earth Metal-Organic Complexes Constructed from Hydroxyl and Carboxyl
 Modified Arenesulfonate: Syntheses, Structure Evolutions, Ultraviolet,
 Visible and Near-Infrared Luminescence
;
_journal_name_full 'Dalton Transactions'
_journal_paper_doi 10.1039/C7DT03254D
_journal_year 2017
_chemical_formula_moiety 'C17 H13 Gd N2 O7 S'
_chemical_formula_sum 'C17 H13 Gd N2 O7 S'
_chemical_formula_weight 546.60
_chemical_name_systematic
; 
 ? 
;
_space_group_IT_number 14
_symmetry_cell_setting monoclinic
_symmetry_space_group_name_Hall '-P 2yn'
_symmetry_space_group_name_H-M 'P 1 21/n 1'
_atom_sites_solution_hydrogens geom
_atom_sites_solution_primary direct
_atom_sites_solution_secondary difmap
_audit_creation_method SHELXL-97
_audit_update_record
;
2017-05-13 deposited with the CCDC.
2017-11-06 downloaded from the CCDC.
;
_cell_angle_alpha 90.00
_cell_angle_beta 107.729(5)
_cell_angle_gamma 90.00
_cell_formula_units_Z 4
_cell_length_a 11.2180(5)
_cell_length_b 8.5475(3)
_cell_length_c 17.9929(9)
_cell_measurement_reflns_used 2909
_cell_measurement_temperature 295(2)
_cell_measurement_theta_max 27.56
_cell_measurement_theta_min 3.47
_cell_volume 1643.33(13)
_computing_cell_refinement
;
CrysAlis Pro (Agilent, 2013)
;
_computing_data_collection
;
CrysAlis Pro (Agilent, 2013)
;
_computing_data_reduction
;
CrysAlis Pro (Agilent, 2013)
;
_computing_molecular_graphics '(K. Brandenburg, Diamond 3.1, 2009)'
_computing_publication_material '(K. Brandenburg, Diamond 3.1, 2009)'
_computing_structure_refinement 'SHELXL-97 (Sheldrick, 1997)'
_computing_structure_solution 'SHELXS-97 (Sheldrick, 1990)'
_diffrn_ambient_temperature 295(2)
_diffrn_detector_area_resol_mean 16.1954
_diffrn_measured_fraction_theta_full 0.991
_diffrn_measured_fraction_theta_max 0.991
_diffrn_measurement_device_type 'Xcalibur, Eos'
_diffrn_measurement_method '\w scans'
_diffrn_radiation_monochromator graphite
_diffrn_radiation_source 'Enhance (Mo) X-ray Source'
_diffrn_radiation_type MoK\a
_diffrn_radiation_wavelength 0.71073
_diffrn_reflns_av_R_equivalents 0.0310
_diffrn_reflns_av_sigmaI/netI 0.0671
_diffrn_reflns_limit_h_max 14
_diffrn_reflns_limit_h_min -13
_diffrn_reflns_limit_k_max 11
_diffrn_reflns_limit_k_min -4
_diffrn_reflns_limit_l_max 11
_diffrn_reflns_limit_l_min -23
_diffrn_reflns_number 5652
_diffrn_reflns_theta_full 27.56
_diffrn_reflns_theta_max 27.56
_diffrn_reflns_theta_min 3.48
_exptl_absorpt_coefficient_mu 4.212
_exptl_absorpt_correction_T_max 0.5707
_exptl_absorpt_correction_T_min 0.4717
_exptl_absorpt_correction_type multi-scan
_exptl_absorpt_process_details
; 
CrysAlis Pro (Agilent, 2013)
Empirical absorption correction using spherical harmonics,
 implemented in SCALE3 ABSPACK scaling algorithm. 
;
_exptl_crystal_colour colorless
_exptl_crystal_density_diffrn 2.209
_exptl_crystal_density_method 'not measured'
_exptl_crystal_description prism
_exptl_crystal_F_000 1060
_exptl_crystal_size_max 0.21
_exptl_crystal_size_mid 0.18
_exptl_crystal_size_min 0.15
_refine_diff_density_max 1.307
_refine_diff_density_min -1.804
_refine_diff_density_rms 0.177
_refine_ls_extinction_method none
_refine_ls_goodness_of_fit_ref 1.062
_refine_ls_hydrogen_treatment mixed
_refine_ls_matrix_type full
_refine_ls_number_parameters 259
_refine_ls_number_reflns 3770
_refine_ls_number_restraints 3
_refine_ls_restrained_S_all 1.062
_refine_ls_R_factor_all 0.0508
_refine_ls_R_factor_gt 0.0384
_refine_ls_shift/su_max 0.001
_refine_ls_shift/su_mean 0.000
_refine_ls_structure_factor_coef Fsqd
_refine_ls_weighting_details 'calc w=1/[\s^2^(Fo^2^)+(0.0167P)^2^+0.0000P] where P=(Fo^2^+2Fc^2^)/3'
_refine_ls_weighting_scheme calc
_refine_ls_wR_factor_gt 0.0669
_refine_ls_wR_factor_ref 0.0729
_reflns_number_gt 3118
_reflns_number_total 3770
_reflns_threshold_expression >2sigma(I)
_cod_data_source_file c7dt03254d2.cif
_cod_data_source_block 5-Gd
_cod_original_sg_symbol_H-M 'P 21/n'
_cod_database_code 7044681

loop_
_symmetry_equiv_pos_as_xyz
'x, y, z'
'-x+1/2, y+1/2, -z+1/2'
'-x, -y, -z'
'x-1/2, -y-1/2, z-1/2'

loop_
_atom_site_label
_atom_site_type_symbol
_atom_site_fract_x
_atom_site_fract_y
_atom_site_fract_z
_atom_site_U_iso_or_equiv
_atom_site_adp_type
_atom_site_occupancy
_atom_site_symmetry_multiplicity
_atom_site_calc_flag
_atom_site_refinement_flags
Gd1 Gd 0.17653(2) 1.03791(3) 0.307003(15) 0.01200(8) Uani 1 1 d .
S1 S 0.14636(12) 0.63085(15) 0.33990(8) 0.0139(3) Uani 1 1 d .
O1W O 0.0687(4) 1.2684(4) 0.2345(2) 0.0223(9) Uani 1 1 d D
H1W1 H 0.059(6) 1.340(4) 0.265(3) 0.033 Uiso 1 1 d D
H1W2 H 0.104(5) 1.308(5) 0.203(3) 0.033 Uiso 1 1 d D
O1 O 0.0858(3) 0.7855(4) 0.3315(2) 0.0186(8) Uani 1 1 d .
O2 O 0.0644(3) 0.5065(4) 0.3502(2) 0.0207(9) Uani 1 1 d .
O3 O 0.1947(3) 0.5974(4) 0.2747(2) 0.0205(9) Uani 1 1 d .
O4 O 0.3375(3) 0.8852(4) 0.3798(2) 0.0171(8) Uani 1 1 d .
O5 O 0.6743(3) 0.7645(4) 0.6320(2) 0.0207(9) Uani 1 1 d .
O6 O 0.5861(3) 0.5836(4) 0.6886(2) 0.0217(9) Uani 1 1 d .
N1 N 0.1415(4) 1.1124(5) 0.4383(3) 0.0198(10) Uani 1 1 d .
N2 N -0.0519(4) 1.0673(5) 0.3118(3) 0.0179(10) Uani 1 1 d .
C1 C 0.2735(5) 0.6442(6) 0.4248(3) 0.0158(11) Uani 1 1 d .
C2 C 0.3539(5) 0.7764(6) 0.4345(3) 0.0147(11) Uani 1 1 d .
C3 C 0.4518(5) 0.7829(6) 0.5054(3) 0.0170(12) Uani 1 1 d .
H3 H 0.5047 0.8693 0.5149 0.020 Uiso 1 1 calc R
C4 C 0.4735(5) 0.6668(6) 0.5618(3) 0.0143(11) Uani 1 1 d .
C5 C 0.3917(5) 0.5392(6) 0.5502(3) 0.0159(11) Uani 1 1 d .
H5 H 0.4045 0.4610 0.5877 0.019 Uiso 1 1 calc R
C6 C 0.2916(5) 0.5301(6) 0.4824(3) 0.0160(11) Uani 1 1 d .
H6 H 0.2360 0.4467 0.4752 0.019 Uiso 1 1 calc R
C7 C 0.5868(5) 0.6737(6) 0.6328(3) 0.0154(11) Uani 1 1 d .
C8 C 0.2393(6) 1.1212(7) 0.5026(3) 0.0254(13) Uani 1 1 d .
H8 H 0.3156 1.0821 0.5006 0.030 Uiso 1 1 calc R
C9 C 0.2339(6) 1.1855(7) 0.5723(4) 0.0307(15) Uani 1 1 d .
H9 H 0.3043 1.1892 0.6160 0.037 Uiso 1 1 calc R
C10 C 0.1208(7) 1.2433(8) 0.5743(4) 0.0412(18) Uani 1 1 d .
H10 H 0.1137 1.2883 0.6198 0.049 Uiso 1 1 calc R
C11 C 0.0186(6) 1.2347(7) 0.5094(4) 0.0336(16) Uani 1 1 d .
H11 H -0.0582 1.2733 0.5108 0.040 Uiso 1 1 calc R
C12 C 0.0296(5) 1.1678(6) 0.4411(4) 0.0207(13) Uani 1 1 d .
C13 C -0.0772(5) 1.1399(6) 0.3716(3) 0.0192(12) Uani 1 1 d .
C14 C -0.2020(6) 1.1738(7) 0.3673(4) 0.0326(16) Uani 1 1 d .
H14 H -0.2192 1.2300 0.4071 0.039 Uiso 1 1 calc R
C15 C -0.2970(6) 1.1246(8) 0.3052(4) 0.0391(18) Uani 1 1 d .
H15 H -0.3794 1.1480 0.3020 0.047 Uiso 1 1 calc R
C16 C -0.2713(5) 1.0401(7) 0.2471(4) 0.0298(14) Uani 1 1 d .
H16 H -0.3350 0.9987 0.2058 0.036 Uiso 1 1 calc R
C17 C -0.1466(5) 1.0190(7) 0.2524(4) 0.0273(14) Uani 1 1 d .
H17 H -0.1283 0.9675 0.2117 0.033 Uiso 1 1 calc R

loop_
_atom_site_aniso_label
_atom_site_aniso_U_11
_atom_site_aniso_U_22
_atom_site_aniso_U_33
_atom_site_aniso_U_23
_atom_site_aniso_U_13
_atom_site_aniso_U_12
Gd1 0.01181(13) 0.01237(13) 0.01072(14) -0.00015(11) 0.00180(11) 0.00026(11)
S1 0.0127(6) 0.0147(6) 0.0127(7) -0.0011(5) 0.0016(6) -0.0016(5)
O1W 0.027(2) 0.018(2) 0.024(2) 0.0013(18) 0.010(2) 0.0032(18)
O1 0.0155(19) 0.0151(19) 0.024(2) 0.0007(17) 0.0034(18) 0.0038(16)
O2 0.0157(19) 0.020(2) 0.025(2) 0.0021(17) 0.0039(18) -0.0060(16)
O3 0.025(2) 0.024(2) 0.016(2) -0.0017(17) 0.0102(19) 0.0029(18)
O4 0.0193(19) 0.0130(18) 0.019(2) 0.0054(16) 0.0066(18) 0.0004(16)
O5 0.023(2) 0.022(2) 0.015(2) -0.0008(17) 0.0029(18) -0.0062(17)
O6 0.022(2) 0.026(2) 0.014(2) 0.0040(17) -0.0005(18) 0.0022(18)
N1 0.019(2) 0.023(2) 0.017(3) 0.000(2) 0.005(2) 0.000(2)
N2 0.018(2) 0.016(2) 0.020(3) 0.003(2) 0.007(2) 0.0024(19)
C1 0.014(3) 0.020(3) 0.013(3) -0.002(2) 0.003(2) 0.000(2)
C2 0.019(3) 0.009(2) 0.018(3) 0.000(2) 0.008(2) 0.001(2)
C3 0.020(3) 0.013(3) 0.018(3) 0.002(2) 0.005(3) 0.000(2)
C4 0.017(3) 0.014(3) 0.012(3) 0.001(2) 0.006(2) 0.002(2)
C5 0.020(3) 0.013(2) 0.014(3) 0.002(2) 0.005(2) -0.001(2)
C6 0.018(3) 0.014(3) 0.017(3) 0.001(2) 0.007(2) -0.001(2)
C7 0.018(3) 0.014(3) 0.015(3) -0.001(2) 0.007(2) 0.005(2)
C8 0.026(3) 0.028(3) 0.022(3) 0.005(3) 0.009(3) -0.003(3)
C9 0.039(4) 0.034(4) 0.017(3) 0.001(3) 0.006(3) -0.013(3)
C10 0.048(4) 0.052(5) 0.028(4) -0.014(4) 0.018(4) -0.009(4)
C11 0.036(4) 0.036(4) 0.033(4) -0.011(3) 0.018(4) 0.002(3)
C12 0.024(3) 0.016(3) 0.027(3) 0.000(2) 0.014(3) 0.001(2)
C13 0.018(3) 0.017(3) 0.026(3) 0.005(2) 0.012(3) 0.003(2)
C14 0.030(4) 0.024(3) 0.049(5) 0.000(3) 0.020(4) 0.008(3)
C15 0.019(3) 0.038(4) 0.061(5) 0.006(4) 0.013(4) 0.005(3)
C16 0.019(3) 0.033(3) 0.033(4) 0.006(3) 0.000(3) -0.001(3)
C17 0.023(3) 0.032(3) 0.025(4) 0.002(3) 0.005(3) 0.001(3)

loop_
_atom_type_symbol
_atom_type_description
_atom_type_scat_dispersion_real
_atom_type_scat_dispersion_imag
_atom_type_scat_source
C C 0.0033 0.0016 'International Tables Vol C Tables 4.2.6.8 and 6.1.1.4'
H H 0.0000 0.0000 'International Tables Vol C Tables 4.2.6.8 and 6.1.1.4'
N N 0.0061 0.0033 'International Tables Vol C Tables 4.2.6.8 and 6.1.1.4'
O O 0.0106 0.0060 'International Tables Vol C Tables 4.2.6.8 and 6.1.1.4'
S S 0.1246 0.1234 'International Tables Vol C Tables 4.2.6.8 and 6.1.1.4'
Gd Gd -0.1653 3.9035 'International Tables Vol C Tables 4.2.6.8 and 6.1.1.4'

loop_
_geom_angle_atom_site_label_1
_geom_angle_atom_site_label_2
_geom_angle_atom_site_label_3
_geom_angle
_geom_angle_site_symmetry_1
_geom_angle_site_symmetry_3
O4 Gd1 O6 108.65(13) . 4_575
O4 Gd1 O5 79.67(13) . 3_676
O6 Gd1 O5 142.14(12) 4_575 3_676
O4 Gd1 O3 87.39(12) . 2
O6 Gd1 O3 73.04(12) 4_575 2
O5 Gd1 O3 70.49(12) 3_676 2
O4 Gd1 O1W 158.80(13) . .
O6 Gd1 O1W 82.20(13) 4_575 .
O5 Gd1 O1W 80.84(13) 3_676 .
O3 Gd1 O1W 78.28(12) 2 .
O4 Gd1 O1 72.38(12) . .
O6 Gd1 O1 71.60(13) 4_575 .
O5 Gd1 O1 142.97(13) 3_676 .
O3 Gd1 O1 130.31(12) 2 .
O1W Gd1 O1 128.82(13) . .
O4 Gd1 N1 86.03(13) . .
O6 Gd1 N1 143.74(13) 4_575 .
O5 Gd1 N1 71.78(13) 3_676 .
O3 Gd1 N1 142.26(14) 2 .
O1W Gd1 N1 95.74(13) . .
O1 Gd1 N1 82.36(13) . .
O4 Gd1 N2 130.49(12) . .
O6 Gd1 N2 85.04(14) 4_575 .
O5 Gd1 N2 118.31(13) 3_676 .
O3 Gd1 N2 141.22(14) 2 .
O1W Gd1 N2 67.14(12) . .
O1 Gd1 N2 67.45(12) . .
N1 Gd1 N2 61.42(15) . .
O2 S1 O3 111.3(2) . .
O2 S1 O1 112.3(2) . .
O3 S1 O1 111.5(2) . .
O2 S1 C1 108.4(2) . .
O3 S1 C1 108.1(2) . .
O1 S1 C1 105.0(2) . .
Gd1 O1W H1W1 112(4) . .
Gd1 O1W H1W2 114(4) . .
H1W1 O1W H1W2 109.0(17) . .
S1 O1 Gd1 126.63(19) . .
S1 O3 Gd1 165.6(3) . 2_545
C2 O4 Gd1 137.0(3) . .
C7 O5 Gd1 150.5(3) . 3_676
C7 O6 Gd1 153.9(4) . 4_676
C8 N1 C12 118.3(5) . .
C8 N1 Gd1 119.5(3) . .
C12 N1 Gd1 121.3(4) . .
C17 N2 C13 118.5(5) . .
C17 N2 Gd1 120.0(3) . .
C13 N2 Gd1 121.3(4) . .
C6 C1 C2 121.4(5) . .
C6 C1 S1 120.0(4) . .
C2 C1 S1 118.5(4) . .
O4 C2 C3 122.6(5) . .
O4 C2 C1 121.8(5) . .
C3 C2 C1 115.6(5) . .
C4 C3 C2 123.3(5) . .
C4 C3 H3 118.3 . .
C2 C3 H3 118.3 . .
C3 C4 C5 119.2(5) . .
C3 C4 C7 120.5(5) . .
C5 C4 C7 120.3(5) . .
C6 C5 C4 119.6(5) . .
C6 C5 H5 120.2 . .
C4 C5 H5 120.2 . .
C5 C6 C1 120.7(5) . .
C5 C6 H6 119.6 . .
C1 C6 H6 119.6 . .
O5 C7 O6 125.3(5) . .
O5 C7 C4 118.5(5) . .
O6 C7 C4 116.2(5) . .
N1 C8 C9 123.8(6) . .
N1 C8 H8 118.1 . .
C9 C8 H8 118.1 . .
C10 C9 C8 117.5(6) . .
C10 C9 H9 121.2 . .
C8 C9 H9 121.2 . .
C11 C10 C9 120.0(6) . .
C11 C10 H10 120.0 . .
C9 C10 H10 120.0 . .
C10 C11 C12 119.9(6) . .
C10 C11 H11 120.0 . .
C12 C11 H11 120.0 . .
N1 C12 C11 120.5(6) . .
N1 C12 C13 115.9(5) . .
C11 C12 C13 123.4(5) . .
N2 C13 C14 119.9(6) . .
N2 C13 C12 116.2(5) . .
C14 C13 C12 123.7(5) . .
C15 C14 C13 120.1(6) . .
C15 C14 H14 120.0 . .
C13 C14 H14 120.0 . .
C14 C15 C16 119.7(6) . .
C14 C15 H15 120.1 . .
C16 C15 H15 120.1 . .
C15 C16 C17 117.3(6) . .
C15 C16 H16 121.4 . .
C17 C16 H16 121.4 . .
N2 C17 C16 124.2(6) . .
N2 C17 H17 117.9 . .
C16 C17 H17 117.9 . .

loop_
_geom_bond_atom_site_label_1
_geom_bond_atom_site_label_2
_geom_bond_distance
_geom_bond_site_symmetry_2
Gd1 O4 2.289(4) .
Gd1 O6 2.308(4) 4_575
Gd1 O5 2.395(4) 3_676
Gd1 O3 2.409(3) 2
Gd1 O1W 2.467(4) .
Gd1 O1 2.482(3) .
Gd1 N1 2.589(4) .
Gd1 N2 2.603(4) .
S1 O2 1.454(3) .
S1 O3 1.462(3) .
S1 O1 1.473(4) .
S1 C1 1.747(6) .
O1W H1W1 0.85(5) .
O1W H1W2 0.85(5) .
O3 Gd1 2.409(3) 2_545
O4 C2 1.325(6) .
O5 C7 1.255(6) .
O5 Gd1 2.395(4) 3_676
O6 C7 1.268(6) .
O6 Gd1 2.308(4) 4_676
N1 C8 1.332(8) .
N1 C12 1.357(6) .
N2 C17 1.322(8) .
N2 C13 1.346(6) .
C1 C6 1.392(7) .
C1 C2 1.423(7) .
C2 C3 1.409(8) .
C3 C4 1.387(7) .
C3 H3 0.9300 .
C4 C5 1.399(7) .
C4 C7 1.503(8) .
C5 C6 1.386(7) .
C5 H5 0.9300 .
C6 H6 0.9300 .
C8 C9 1.388(8) .
C8 H8 0.9300 .
C9 C10 1.373(9) .
C9 H9 0.9300 .
C10 C11 1.366(9) .
C10 H10 0.9300 .
C11 C12 1.395(8) .
C11 H11 0.9300 .
C12 C13 1.464(8) .
C13 C14 1.409(7) .
C14 C15 1.355(10) .
C14 H14 0.9300 .
C15 C16 1.372(9) .
C15 H15 0.9300 .
C16 C17 1.384(8) .
C16 H16 0.9300 .
C17 H17 0.9300 .

loop_
_geom_hbond_atom_site_label_D
_geom_hbond_atom_site_label_H
_geom_hbond_atom_site_label_A
_geom_hbond_distance_DH
_geom_hbond_distance_HA
_geom_hbond_distance_DA
_geom_hbond_angle_DHA
_geom_hbond_site_symmetry_A
O1W H1W1 O2 0.85(5) 2.080(15) 2.923(5) 171(6) 1_565
O1W H1W1 O3 0.85(5) 2.66(4) 3.131(5) 117(3) 1_565
O1W H1W2 O4 0.85(5) 1.922(14) 2.765(5) 171(6) 2

loop_
_geom_torsion_atom_site_label_1
_geom_torsion_atom_site_label_2
_geom_torsion_atom_site_label_3
_geom_torsion_atom_site_label_4
_geom_torsion
_geom_torsion_site_symmetry_1
_geom_torsion_site_symmetry_4
O2 S1 O1 Gd1 -177.3(2) . .
O3 S1 O1 Gd1 -51.7(3) . .
C1 S1 O1 Gd1 65.2(3) . .
O4 Gd1 O1 S1 -32.0(3) . .
O6 Gd1 O1 S1 85.3(3) 4_575 .
O5 Gd1 O1 S1 -74.8(3) 3_676 .
O3 Gd1 O1 S1 38.6(3) 2 .
O1W Gd1 O1 S1 148.5(2) . .
N1 Gd1 O1 S1 -120.2(3) . .
N2 Gd1 O1 S1 177.6(3) . .
O2 S1 O3 Gd1 -113.5(9) . 2_545
O1 S1 O3 Gd1 120.3(9) . 2_545
C1 S1 O3 Gd1 5.4(10) . 2_545
O6 Gd1 O4 C2 -95.2(5) 4_575 .
O5 Gd1 O4 C2 123.1(5) 3_676 .
O3 Gd1 O4 C2 -166.3(5) 2 .
O1W Gd1 O4 C2 146.5(4) . .
O1 Gd1 O4 C2 -32.3(5) . .
N1 Gd1 O4 C2 50.9(5) . .
N2 Gd1 O4 C2 4.5(5) . .
O4 Gd1 N1 C8 33.0(4) . .
O6 Gd1 N1 C8 149.6(4) 4_575 .
O5 Gd1 N1 C8 -47.4(4) 3_676 .
O3 Gd1 N1 C8 -47.5(5) 2 .
O1W Gd1 N1 C8 -125.8(4) . .
O1 Gd1 N1 C8 105.8(4) . .
N2 Gd1 N1 C8 174.2(5) . .
O4 Gd1 N1 C12 -158.1(4) . .
O6 Gd1 N1 C12 -41.5(5) 4_575 .
O5 Gd1 N1 C12 121.5(4) 3_676 .
O3 Gd1 N1 C12 121.4(4) 2 .
O1W Gd1 N1 C12 43.1(4) . .
O1 Gd1 N1 C12 -85.3(4) . .
N2 Gd1 N1 C12 -16.9(4) . .
O4 Gd1 N2 C17 -113.1(4) . .
O6 Gd1 N2 C17 -2.8(4) 4_575 .
O5 Gd1 N2 C17 145.8(4) 3_676 .
O3 Gd1 N2 C17 52.1(5) 2 .
O1W Gd1 N2 C17 80.8(4) . .
O1 Gd1 N2 C17 -74.9(4) . .
N1 Gd1 N2 C17 -168.5(5) . .
O4 Gd1 N2 C13 71.0(4) . .
O6 Gd1 N2 C13 -178.6(4) 4_575 .
O5 Gd1 N2 C13 -30.0(4) 3_676 .
O3 Gd1 N2 C13 -123.7(4) 2 .
O1W Gd1 N2 C13 -95.0(4) . .
O1 Gd1 N2 C13 109.3(4) . .
N1 Gd1 N2 C13 15.7(4) . .
O2 S1 C1 C6 9.5(5) . .
O3 S1 C1 C6 -111.3(4) . .
O1 S1 C1 C6 129.6(4) . .
O2 S1 C1 C2 -168.2(4) . .
O3 S1 C1 C2 71.1(4) . .
O1 S1 C1 C2 -48.0(4) . .
Gd1 O4 C2 C3 -129.3(5) . .
Gd1 O4 C2 C1 51.2(7) . .
C6 C1 C2 O4 179.7(4) . .
S1 C1 C2 O4 -2.7(6) . .
C6 C1 C2 C3 0.2(7) . .
S1 C1 C2 C3 177.8(3) . .
O4 C2 C3 C4 -177.2(4) . .
C1 C2 C3 C4 2.3(7) . .
C2 C3 C4 C5 -2.8(7) . .
C2 C3 C4 C7 174.3(4) . .
C3 C4 C5 C6 0.7(7) . .
C7 C4 C5 C6 -176.4(4) . .
C4 C5 C6 C1 1.7(7) . .
C2 C1 C6 C5 -2.2(7) . .
S1 C1 C6 C5 -179.8(4) . .
Gd1 O5 C7 O6 -48.5(10) 3_676 .
Gd1 O5 C7 C4 132.8(6) 3_676 .
Gd1 O6 C7 O5 -8.5(11) 4_676 .
Gd1 O6 C7 C4 170.2(5) 4_676 .
C3 C4 C7 O5 -15.7(7) . .
C5 C4 C7 O5 161.4(4) . .
C3 C4 C7 O6 165.5(4) . .
C5 C4 C7 O6 -17.4(7) . .
C12 N1 C8 C9 -0.7(8) . .
Gd1 N1 C8 C9 168.5(4) . .
N1 C8 C9 C10 -0.2(9) . .
C8 C9 C10 C11 0.7(10) . .
C9 C10 C11 C12 -0.3(10) . .
C8 N1 C12 C11 1.1(8) . .
Gd1 N1 C12 C11 -167.9(4) . .
C8 N1 C12 C13 -173.7(5) . .
Gd1 N1 C12 C13 17.3(6) . .
C10 C11 C12 N1 -0.6(9) . .
C10 C11 C12 C13 173.8(6) . .
C17 N2 C13 C14 -5.0(8) . .
Gd1 N2 C13 C14 170.9(4) . .
C17 N2 C13 C12 170.2(5) . .
Gd1 N2 C13 C12 -13.9(6) . .
N1 C12 C13 N2 -2.1(7) . .
C11 C12 C13 N2 -176.8(5) . .
N1 C12 C13 C14 172.9(5) . .
C11 C12 C13 C14 -1.7(9) . .
N2 C13 C14 C15 4.2(9) . .
C12 C13 C14 C15 -170.7(6) . .
C13 C14 C15 C16 0.8(10) . .
C14 C15 C16 C17 -4.6(10) . .
C13 N2 C17 C16 1.0(9) . .
Gd1 N2 C17 C16 -175.0(4) . .
C15 C16 C17 N2 3.9(9) . .
